data_7015589
loop_
_publ_author_name
'Liu, Ying-Ya'
'Grzywa, Maciej'
'Tonigold, Markus'
'Sastre, German'
'Sch\"uttrigkeit, Tanja'
'Leeson, Nicholas S.'
'Volkmer, Dirk'

_publ_section_title
;
 Photophysical properties of Kuratowski-type coordination compounds
 [M(II)Zn(4)Cl(4)(Me(2)bta)(6)] (M(II) = Zn or Ru) featuring long-lived
 excited electronic states.
;
_journal_issue 22
_journal_name_full 'Dalton transactions (Cambridge, England : 2003)'
_journal_page_first 5926
_journal_page_last 5938
_journal_paper_doi 10.1039/c0dt01750g
_journal_volume 40
_journal_year 2011
_chemical_absolute_configuration unk
_chemical_formula_moiety 'C48 H48 Cl4 N18 Ru Zn4, 2 (C3 H7 N O)'
_chemical_formula_sum 'C54 H62 Cl4 N20 O2 Ru Zn4'
_chemical_formula_weight 1527.59
_space_group_IT_number 227
_symmetry_cell_setting cubic
_symmetry_Int_Tables_number 227
_symmetry_space_group_name_Hall '-F 4vw 2vw 3'
_symmetry_space_group_name_H-M 'F d -3 m :2'
_atom_sites_solution_hydrogens geom
_atom_sites_solution_primary direct
_atom_sites_solution_secondary difmap
_audit_creation_method SHELXL-97
_cell_angle_alpha 90.00
_cell_angle_beta 90.00
_cell_angle_gamma 90.00
_cell_formula_units_Z 8
_cell_length_a 23.374(3)
_cell_length_b 23.374(3)
_cell_length_c 23.374(3)
_cell_measurement_reflns_used 24435
_cell_measurement_temperature 293(2)
_cell_measurement_theta_max 25.93
_cell_measurement_theta_min 2.46
_cell_volume 12770(3)
_computing_cell_refinement 'Bruker XSCANS'
_computing_data_collection 'Bruker XSCANS'
_computing_data_reduction 'Bruker SHELXTL'
_computing_molecular_graphics 'Bruker SHELXTL'
_computing_publication_material 'Bruker SHELXTL'
_computing_structure_refinement 'SHELXL-97 (Sheldrick, 1997)'
_computing_structure_solution 'SHELXS-97 (Sheldrick, 1990)'
_diffrn_ambient_temperature 293(2)
_diffrn_measured_fraction_theta_full 0.998
_diffrn_measured_fraction_theta_max 0.998
_diffrn_measurement_method '\w scans'
_diffrn_radiation_monochromator graphite
_diffrn_radiation_probe x-ray
_diffrn_radiation_source 'fine-focus sealed tube'
_diffrn_radiation_type MoK\a
_diffrn_radiation_wavelength 0.71073
_diffrn_reflns_av_R_equivalents 0.0606
_diffrn_reflns_av_sigmaI/netI 0.0154
_diffrn_reflns_limit_h_max 28
_diffrn_reflns_limit_h_min -28
_diffrn_reflns_limit_k_max 28
_diffrn_reflns_limit_k_min -28
_diffrn_reflns_limit_l_max 28
_diffrn_reflns_limit_l_min -28
_diffrn_reflns_number 24435
_diffrn_reflns_theta_full 25.93
_diffrn_reflns_theta_max 25.93
_diffrn_reflns_theta_min 2.46
_diffrn_source_type 'STOE IPDS'
_exptl_absorpt_coefficient_mu 1.936
_exptl_absorpt_correction_T_max 0.5947
_exptl_absorpt_correction_T_min 0.5563
_exptl_absorpt_correction_type multi-scan
_exptl_absorpt_process_details
;
[c.f. r.h. blessing, acta cryst. (1995), a51, 33-38]
;
_exptl_crystal_density_diffrn 1.589
_exptl_crystal_density_method 'not measured'
_exptl_crystal_description octahedral
_exptl_crystal_F_000 6192
_exptl_crystal_size_max 0.23
_exptl_crystal_size_mid 0.15
_exptl_crystal_size_min 0.15
_refine_diff_density_max 0.299
_refine_diff_density_min -0.309
_refine_diff_density_rms 0.052
_refine_ls_extinction_method none
_refine_ls_goodness_of_fit_ref 1.026
_refine_ls_hydrogen_treatment constr
_refine_ls_matrix_type full
_refine_ls_number_parameters 43
_refine_ls_number_reflns 646
_refine_ls_number_restraints 4
_refine_ls_restrained_S_all 1.039
_refine_ls_R_factor_all 0.0302
_refine_ls_R_factor_gt 0.0236
_refine_ls_shift/su_max 0.000
_refine_ls_shift/su_mean 0.000
_refine_ls_structure_factor_coef Fsqd
_refine_ls_weighting_details 'calc w=1/[\s^2^(Fo^2^)+(0.0386P)^2^+12.9099P] where P=(Fo^2^+2Fc^2^)/3'
_refine_ls_weighting_scheme calc
_refine_ls_wR_factor_gt 0.0585
_refine_ls_wR_factor_ref 0.0600
_reflns_number_gt 556
_reflns_number_total 646
_reflns_threshold_expression >2sigma(I)
_cod_data_source_file c0dt01750g.txt
_cod_data_source_block lin729
_cod_original_sg_symbol_H-M 'F d -3 m'
_cod_database_code 7015589

loop_
_symmetry_equiv_pos_as_xyz
'x, y, z'
'-x+3/4, -y+1/4, z+1/2'
'-x+1/4, y+1/2, -z+3/4'
'x+1/2, -y+3/4, -z+1/4'
'z, x, y'
'z+1/2, -x+3/4, -y+1/4'
'-z+3/4, -x+1/4, y+1/2'
'-z+1/4, x+1/2, -y+3/4'
'y, z, x'
'-y+1/4, z+1/2, -x+3/4'
'y+1/2, -z+3/4, -x+1/4'
'-y+3/4, -z+1/4, x+1/2'
'y+3/4, x+1/4, -z+1/2'
'-y, -x, -z'
'y+1/4, -x+1/2, z+3/4'
'-y+1/2, x+3/4, z+1/4'
'x+3/4, z+1/4, -y+1/2'
'-x+1/2, z+3/4, y+1/4'
'-x, -z, -y'
'x+1/4, -z+1/2, y+3/4'
'z+3/4, y+1/4, -x+1/2'
'z+1/4, -y+1/2, x+3/4'
'-z+1/2, y+3/4, x+1/4'
'-z, -y, -x'
'x, y+1/2, z+1/2'
'-x+3/4, -y+3/4, z+1'
'-x+1/4, y+1, -z+5/4'
'x+1/2, -y+5/4, -z+3/4'
'z, x+1/2, y+1/2'
'z+1/2, -x+5/4, -y+3/4'
'-z+3/4, -x+3/4, y+1'
'-z+1/4, x+1, -y+5/4'
'y, z+1/2, x+1/2'
'-y+1/4, z+1, -x+5/4'
'y+1/2, -z+5/4, -x+3/4'
'-y+3/4, -z+3/4, x+1'
'y+3/4, x+3/4, -z+1'
'-y, -x+1/2, -z+1/2'
'y+1/4, -x+1, z+5/4'
'-y+1/2, x+5/4, z+3/4'
'x+3/4, z+3/4, -y+1'
'-x+1/2, z+5/4, y+3/4'
'-x, -z+1/2, -y+1/2'
'x+1/4, -z+1, y+5/4'
'z+3/4, y+3/4, -x+1'
'z+1/4, -y+1, x+5/4'
'-z+1/2, y+5/4, x+3/4'
'-z, -y+1/2, -x+1/2'
'x+1/2, y, z+1/2'
'-x+5/4, -y+1/4, z+1'
'-x+3/4, y+1/2, -z+5/4'
'x+1, -y+3/4, -z+3/4'
'z+1/2, x, y+1/2'
'z+1, -x+3/4, -y+3/4'
'-z+5/4, -x+1/4, y+1'
'-z+3/4, x+1/2, -y+5/4'
'y+1/2, z, x+1/2'
'-y+3/4, z+1/2, -x+5/4'
'y+1, -z+3/4, -x+3/4'
'-y+5/4, -z+1/4, x+1'
'y+5/4, x+1/4, -z+1'
'-y+1/2, -x, -z+1/2'
'y+3/4, -x+1/2, z+5/4'
'-y+1, x+3/4, z+3/4'
'x+5/4, z+1/4, -y+1'
'-x+1, z+3/4, y+3/4'
'-x+1/2, -z, -y+1/2'
'x+3/4, -z+1/2, y+5/4'
'z+5/4, y+1/4, -x+1'
'z+3/4, -y+1/2, x+5/4'
'-z+1, y+3/4, x+3/4'
'-z+1/2, -y, -x+1/2'
'x+1/2, y+1/2, z'
'-x+5/4, -y+3/4, z+1/2'
'-x+3/4, y+1, -z+3/4'
'x+1, -y+5/4, -z+1/4'
'z+1/2, x+1/2, y'
'z+1, -x+5/4, -y+1/4'
'-z+5/4, -x+3/4, y+1/2'
'-z+3/4, x+1, -y+3/4'
'y+1/2, z+1/2, x'
'-y+3/4, z+1, -x+3/4'
'y+1, -z+5/4, -x+1/4'
'-y+5/4, -z+3/4, x+1/2'
'y+5/4, x+3/4, -z+1/2'
'-y+1/2, -x+1/2, -z'
'y+3/4, -x+1, z+3/4'
'-y+1, x+5/4, z+1/4'
'x+5/4, z+3/4, -y+1/2'
'-x+1, z+5/4, y+1/4'
'-x+1/2, -z+1/2, -y'
'x+3/4, -z+1, y+3/4'
'z+5/4, y+3/4, -x+1/2'
'z+3/4, -y+1, x+3/4'
'-z+1, y+5/4, x+1/4'
'-z+1/2, -y+1/2, -x'
'-x, -y, -z'
'x-3/4, y-1/4, -z-1/2'
'x-1/4, -y-1/2, z-3/4'
'-x-1/2, y-3/4, z-1/4'
'-z, -x, -y'
'-z-1/2, x-3/4, y-1/4'
'z-3/4, x-1/4, -y-1/2'
'z-1/4, -x-1/2, y-3/4'
'-y, -z, -x'
'y-1/4, -z-1/2, x-3/4'
'-y-1/2, z-3/4, x-1/4'
'y-3/4, z-1/4, -x-1/2'
'-y-3/4, -x-1/4, z-1/2'
'y, x, z'
'-y-1/4, x-1/2, -z-3/4'
'y-1/2, -x-3/4, -z-1/4'
'-x-3/4, -z-1/4, y-1/2'
'x-1/2, -z-3/4, -y-1/4'
'x, z, y'
'-x-1/4, z-1/2, -y-3/4'
'-z-3/4, -y-1/4, x-1/2'
'-z-1/4, y-1/2, -x-3/4'
'z-1/2, -y-3/4, -x-1/4'
'z, y, x'
'-x, -y+1/2, -z+1/2'
'x-3/4, y+1/4, -z'
'x-1/4, -y, z-1/4'
'-x-1/2, y-1/4, z+1/4'
'-z, -x+1/2, -y+1/2'
'-z-1/2, x-1/4, y+1/4'
'z-3/4, x+1/4, -y'
'z-1/4, -x, y-1/4'
'-y, -z+1/2, -x+1/2'
'y-1/4, -z, x-1/4'
'-y-1/2, z-1/4, x+1/4'
'y-3/4, z+1/4, -x'
'-y-3/4, -x+1/4, z'
'y, x+1/2, z+1/2'
'-y-1/4, x, -z-1/4'
'y-1/2, -x-1/4, -z+1/4'
'-x-3/4, -z+1/4, y'
'x-1/2, -z-1/4, -y+1/4'
'x, z+1/2, y+1/2'
'-x-1/4, z, -y-1/4'
'-z-3/4, -y+1/4, x'
'-z-1/4, y, -x-1/4'
'z-1/2, -y-1/4, -x+1/4'
'z, y+1/2, x+1/2'
'-x+1/2, -y, -z+1/2'
'x-1/4, y-1/4, -z'
'x+1/4, -y-1/2, z-1/4'
'-x, y-3/4, z+1/4'
'-z+1/2, -x, -y+1/2'
'-z, x-3/4, y+1/4'
'z-1/4, x-1/4, -y'
'z+1/4, -x-1/2, y-1/4'
'-y+1/2, -z, -x+1/2'
'y+1/4, -z-1/2, x-1/4'
'-y, z-3/4, x+1/4'
'y-1/4, z-1/4, -x'
'-y-1/4, -x-1/4, z'
'y+1/2, x, z+1/2'
'-y+1/4, x-1/2, -z-1/4'
'y, -x-3/4, -z+1/4'
'-x-1/4, -z-1/4, y'
'x, -z-3/4, -y+1/4'
'x+1/2, z, y+1/2'
'-x+1/4, z-1/2, -y-1/4'
'-z-1/4, -y-1/4, x'
'-z+1/4, y-1/2, -x-1/4'
'z, -y-3/4, -x+1/4'
'z+1/2, y, x+1/2'
'-x+1/2, -y+1/2, -z'
'x-1/4, y+1/4, -z-1/2'
'x+1/4, -y, z-3/4'
'-x, y-1/4, z-1/4'
'-z+1/2, -x+1/2, -y'
'-z, x-1/4, y-1/4'
'z-1/4, x+1/4, -y-1/2'
'z+1/4, -x, y-3/4'
'-y+1/2, -z+1/2, -x'
'y+1/4, -z, x-3/4'
'-y, z-1/4, x-1/4'
'y-1/4, z+1/4, -x-1/2'
'-y-1/4, -x+1/4, z-1/2'
'y+1/2, x+1/2, z'
'-y+1/4, x, -z-3/4'
'y, -x-1/4, -z-1/4'
'-x-1/4, -z+1/4, y-1/2'
'x, -z-1/4, -y-1/4'
'x+1/2, z+1/2, y'
'-x+1/4, z, -y-3/4'
'-z-1/4, -y+1/4, x-1/2'
'-z+1/4, y, -x-3/4'
'z, -y-1/4, -x-1/4'
'z+1/2, y+1/2, x'

loop_
_atom_site_label
_atom_site_type_symbol
_atom_site_fract_x
_atom_site_fract_y
_atom_site_fract_z
_atom_site_U_iso_or_equiv
_atom_site_adp_type
_atom_site_occupancy
_atom_site_symmetry_multiplicity
_atom_site_calc_flag
_atom_site_refinement_flags
_atom_site_disorder_assembly
_atom_site_disorder_group
Ru1 Ru 0.1250 0.1250 0.1250 0.02205(19) Uani 1 24 d S . .
Zn1 Zn 0.213056(13) 0.213056(13) 0.213056(13) 0.02827(18) Uani 1 6 d S . .
Cl1 Cl 0.26653(3) 0.26653(3) 0.26653(3) 0.0504(4) Uani 1 6 d S . .
C3 C 0.16798(9) 0.35557(12) 0.16798(9) 0.0393(7) Uani 1 2 d S . .
H3 H 0.1961 0.3555 0.1961 0.047 Uiso 1 2 calc SR . .
N1 N 0.1250 0.21553(13) 0.1250 0.0263(7) Uani 1 4 d S . .
N2 N 0.15799(7) 0.24846(9) 0.15799(7) 0.0299(5) Uani 1 2 d S . .
C1 C 0.16877(11) 0.46209(13) 0.16877(11) 0.0522(9) Uani 1 2 d S . .
H1A H 0.1907 0.4806 0.1394 0.078 Uiso 0.50 1 calc PR . .
H1B H 0.1926 0.4556 0.2016 0.078 Uiso 0.50 1 calc PR . .
H1C H 0.1371 0.4860 0.1794 0.078 Uiso 0.50 1 calc PR . .
C4 C 0.14596(9) 0.30409(12) 0.14596(9) 0.0325(6) Uani 1 2 d S . .
C2 C 0.14670(9) 0.40574(12) 0.14670(9) 0.0377(7) Uani 1 2 d S . .
N3 N 0.2500 0.2500 0.0000 0.191 Uani 1 12 d SD A -1
C5 C 0.2051 0.2500 -0.0449 0.217 Uani 0.17 2 d SPD A -1
H5 H 0.1689 0.2655 -0.0394 0.260 Uiso 0.08 1 d P B -1
C6 C 0.2125 0.2500 -0.0375 0.217 Uani 0.33 2 d SPD A -1
H6A H 0.2134 0.2857 -0.0577 0.325 Uiso 0.17 1 calc PR A -1
H6B H 0.1757 0.2450 -0.0200 0.325 Uiso 0.17 1 calc PR A -1
H6C H 0.2194 0.2192 -0.0638 0.325 Uiso 0.33 2 calc SPR A -1
O1 O 0.2232 0.2232 -0.0988 0.158 Uani 0.17 2 d SPD A -1

loop_
_atom_site_aniso_label
_atom_site_aniso_U_11
_atom_site_aniso_U_22
_atom_site_aniso_U_33
_atom_site_aniso_U_23
_atom_site_aniso_U_13
_atom_site_aniso_U_12
Ru1 0.02205(19) 0.02205(19) 0.02205(19) 0.000 0.000 0.000
Zn1 0.02827(18) 0.02827(18) 0.02827(18) -0.00236(12) -0.00236(12) -0.00236(12)
Cl1 0.0504(4) 0.0504(4) 0.0504(4) -0.0130(3) -0.0130(3) -0.0130(3)
C3 0.0437(11) 0.0303(15) 0.0437(11) -0.0027(8) -0.0141(14) -0.0027(8)
N1 0.0269(10) 0.0250(16) 0.0269(10) 0.000 -0.0011(13) 0.000
N2 0.0331(8) 0.0234(11) 0.0331(8) -0.0006(6) -0.0067(10) -0.0006(6)
C1 0.0632(14) 0.0300(17) 0.0632(14) -0.0056(10) -0.0113(18) -0.0056(10)
C4 0.0358(9) 0.0259(13) 0.0358(9) 0.0006(8) -0.0042(12) 0.0006(8)
C2 0.0426(10) 0.0277(15) 0.0426(10) -0.0033(9) -0.0001(13) -0.0033(9)
N3 0.191 0.191 0.191 0.060 0.060 -0.060
C5 0.200 0.252 0.200 0.033 0.035 -0.033
C6 0.200 0.252 0.200 0.033 0.035 -0.033
O1 0.089 0.089 0.297 0.011 0.011 -0.042

loop_
_atom_type_symbol
_atom_type_description
_atom_type_scat_dispersion_real
_atom_type_scat_dispersion_imag
_atom_type_scat_source
C C 0.0033 0.0016 'International Tables Vol C Tables 4.2.6.8 and 6.1.1.4'
H H 0.0000 0.0000 'International Tables Vol C Tables 4.2.6.8 and 6.1.1.4'
N N 0.0061 0.0033 'International Tables Vol C Tables 4.2.6.8 and 6.1.1.4'
Cl Cl 0.1484 0.1585 'International Tables Vol C Tables 4.2.6.8 and 6.1.1.4'
Zn Zn 0.2839 1.4301 'International Tables Vol C Tables 4.2.6.8 and 6.1.1.4'
Ru Ru -1.2594 0.8363 'International Tables Vol C Tables 4.2.6.8 and 6.1.1.4'
O O 0.0106 0.0060 'International Tables Vol C Tables 4.2.6.8 and 6.1.1.4'

loop_
_geom_angle_atom_site_label_1
_geom_angle_atom_site_label_2
_geom_angle_atom_site_label_3
_geom_angle
_geom_angle_site_symmetry_1
_geom_angle_site_symmetry_3
_geom_angle_publ_flag
N1 Ru1 N1 180.0 34_544 9 ?
N1 Ru1 N1 90.0 34_544 78_445 ?
N1 Ru1 N1 90.0 9 78_445 ?
N1 Ru1 N1 90.0 34_544 . ?
N1 Ru1 N1 90.0 9 . ?
N1 Ru1 N1 90.0 78_445 . ?
N1 Ru1 N1 90.0 34_544 50_454 ?
N1 Ru1 N1 90.0 9 50_454 ?
N1 Ru1 N1 90.0 78_445 50_454 ?
N1 Ru1 N1 180.0 . 50_454 ?
N1 Ru1 N1 90.0 34_544 5 ?
N1 Ru1 N1 90.0 9 5 ?
N1 Ru1 N1 180.0 78_445 5 ?
N1 Ru1 N1 90.0 . 5 ?
N1 Ru1 N1 90.0 50_454 5 ?
N2 Zn1 N2 96.81(8) 9 5 ?
N2 Zn1 N2 96.81(8) 9 . ?
N2 Zn1 N2 96.81(8) 5 . ?
N2 Zn1 Cl1 120.28(6) 9 . ?
N2 Zn1 Cl1 120.28(6) 5 . ?
N2 Zn1 Cl1 120.28(6) . . ?
C2 C3 C4 117.9(3) . . ?
N2 N1 N2 109.6(3) . 27_544 ?
N2 N1 Ru1 125.22(14) . . ?
N2 N1 Ru1 125.22(14) 27_544 . ?
N1 N2 C4 108.2(2) . . ?
N1 N2 Zn1 120.33(17) . . ?
C4 N2 Zn1 131.45(19) . . ?
N2 C4 C4 107.00(16) . 27_544 ?
N2 C4 C3 131.8(3) . . ?
C4 C4 C3 121.17(17) 27_544 . ?
C3 C2 C2 120.96(18) . 27_544 ?
C3 C2 C1 120.1(3) . . ?
C2 C2 C1 118.97(18) 27_544 . ?
H5 C5 O1 123.1 . . ?
H5 C5 N3 123.1 . . ?
O1 C5 N3 113.8 . . ?

loop_
_geom_bond_atom_site_label_1
_geom_bond_atom_site_label_2
_geom_bond_distance
_geom_bond_site_symmetry_2
_geom_bond_publ_flag
Ru1 N1 2.116(3) 34_544 ?
Ru1 N1 2.116(3) 9 ?
Ru1 N1 2.116(3) 78_445 ?
Ru1 N1 2.116(3) . ?
Ru1 N1 2.116(3) 50_454 ?
Ru1 N1 2.116(3) 5 ?
Zn1 N2 2.000(2) 9 ?
Zn1 N2 2.000(2) 5 ?
Zn1 N2 2.000(2) . ?
Zn1 Cl1 2.1651(14) . ?
C3 C2 1.367(4) . ?
C3 C4 1.406(4) . ?
N1 N2 1.335(3) . ?
N1 N2 1.335(3) 27_544 ?
N2 C4 1.360(3) . ?
C1 C2 1.506(4) . ?
C4 C4 1.386(6) 27_544 ?
C2 C2 1.435(6) 27_544 ?
N3 C6 1.2395 . ?
N3 C5 1.4833 . ?
C5 H5 0.9300 . ?
C5 O1 1.4695 . ?
